data_8101410
loop_
_publ_author_name
'Bustamante, Carlos D.'
'Staples, Richard J.'

_publ_section_title
;
Crystal structure of 1,1-trimethylenebis[4-(hydroxyiminomethyl)pyridinium 
bromide] hydrate, (C~15~H~18~N~4~O~2~)Br~2~ &#x00B7; H~2~O
;
_journal_issue 1
_journal_name_full 'Zeitschrift f\"ur Kristallographie - New Crystal Structures'
_journal_page_first 141
_journal_page_last 142
_journal_volume 214
_journal_year 1999
_chemical_formula_sum 'C15 H20 Br2 N4 O3'
_chemical_formula_weight 464.17
_chemical_melting_point 231
_space_group_IT_number 14
_symmetry_cell_setting monoclinic
_symmetry_space_group_name_Hall '-P 2ybc'
_symmetry_space_group_name_H-M 'P 1 21/c 1'
_cell_angle_alpha 90.00
_cell_angle_beta 91.099(1)
_cell_angle_gamma 90.00
_cell_formula_units_Z 4
_cell_length_a 7.1812(2)
_cell_length_b 13.8521(1)
_cell_length_c 19.1610(4)
_cell_measurement_temperature 213(2)
_cell_volume 1905.68(7)
_diffrn_ambient_temperature 213(2)
_exptl_crystal_density_diffrn 1.618
_refine_ls_R_factor_obs 0.0324
_refine_ls_wR_factor_obs 0.0568
_cod_depositor_comments
;
The following automatic conversions were performed:
'_symmetry_cell_setting' value 'Monoclinic' changed to 'monoclinic'
according to '/home/saulius/struct/CIF-dictionaries/cif_core.dic'
dictionary named 'cif_core.dic' version 2.4.1 from 2010-06-29.

Automatic conversion script
Id: cif_fix_enum 1527 2010-12-29 10:47:43Z saulius 
;
_cod_original_sg_symbol_H-M 'P 21/c'
_cod_database_code 8101410

loop_
_symmetry_equiv_pos_as_xyz
'x, y, z'
'-x, y+1/2, -z+1/2'
'-x, -y, -z'
'x, -y-1/2, z-1/2'

loop_
_atom_site_aniso_label
_atom_site_aniso_U_11
_atom_site_aniso_U_22
_atom_site_aniso_U_33
_atom_site_aniso_U_23
_atom_site_aniso_U_13
_atom_site_aniso_U_12
Br1 0.04548(17) 0.03869(17) 0.02939(15) -0.00124(14) 0.00197(12) -0.00510(15)
Br2 0.04750(17) 0.03496(16) 0.03204(15) -0.00033(14) 0.00243(12) 0.00067(15)
O1 0.141(2) 0.0332(12) 0.0394(13) 0.0051(11) -0.0011(14) 0.0180(15)
O2 0.175(3) 0.0432(13) 0.0374(14) -0.0068(12) 0.0249(16) 0.0214(16)
N1 0.0306(12) 0.0309(13) 0.0275(13) -0.0040(11) 0.0009(10) 0.0003(11)
N2 0.0361(13) 0.0256(13) 0.0279(13) -0.0028(11) 0.0018(10) -0.0044(11)
N3 0.0639(16) 0.0284(13) 0.0336(14) 0.0039(12) -0.0005(12) 0.0033(14)
N4 0.089(2) 0.0418(16) 0.0371(16) -0.0132(14) 0.0095(15) 0.0107(16)
C1 0.074(2) 0.0354(17) 0.0263(16) 0.0059(15) -0.0005(16) 0.0002(17)
C2 0.0365(15) 0.0314(17) 0.0273(15) -0.0009(12) 0.0001(13) -0.0032(13)
C3 0.0538(19) 0.0372(18) 0.0208(14) -0.0014(13) 0.0013(13) -0.0039(16)
C4 0.0461(17) 0.0395(18) 0.0259(15) -0.0088(14) 0.0033(13) -0.0013(15)
C5 0.0419(16) 0.0374(17) 0.0228(14) -0.0032(13) 0.0010(12) -0.0009(15)
C6 0.0401(16) 0.0334(17) 0.0251(14) -0.0046(13) 0.0017(13) -0.0005(14)
C7 0.0457(17) 0.0290(16) 0.0404(18) -0.0053(14) -0.0076(14) 0.0075(14)
C8 0.0613(19) 0.0272(15) 0.0274(15) -0.0019(13) -0.0005(14) -0.0002(16)
C9 0.0445(17) 0.0294(16) 0.0338(16) -0.0019(13) 0.0097(14) -0.0005(14)
C10 0.0532(19) 0.0300(16) 0.0305(16) 0.0052(14) 0.0019(14) -0.0003(15)
C11 0.064(2) 0.0231(16) 0.0323(16) 0.0021(13) 0.0031(15) 0.0035(15)
C12 0.0487(18) 0.0309(16) 0.0284(15) -0.0024(13) 0.0008(14) 0.0005(15)
C13 0.0580(19) 0.0286(16) 0.0297(16) 0.0068(13) -0.0002(15) -0.0032(15)
C14 0.0449(18) 0.0263(16) 0.0321(16) 0.0041(14) 0.0009(14) 0.0011(14)
C15 0.091(3) 0.045(2) 0.0297(17) -0.0024(16) 0.0085(17) 0.005(2)
O1S 0.0771(15) 0.0348(11) 0.0318(11) 0.0014(10) 0.0014(11) 0.0003(11)

loop_
_atom_site_label
_atom_site_type_symbol
_atom_site_fract_x
_atom_site_fract_y
_atom_site_fract_z
_atom_site_U_iso_or_equiv
_atom_site_thermal_displace_type
_atom_site_occupancy
_atom_site_symmetry_multiplicity
_atom_site_calc_flag
_atom_site_refinement_flags
_atom_site_disorder_assembly
_atom_site_disorder_group
Br1 Br 0.15735(4) -0.11170(2) -0.193501(15) 0.03784(9) Uani 1 4 d . . .
Br2 Br 0.34028(4) 0.25288(2) -0.088124(15) 0.03814(9) Uani 1 4 d . . .
O1 O 0.1733(4) 0.47830(15) 0.17326(12) 0.0711(7) Uani 1 4 d . . .
H1A H 0.1559 0.5118 0.2084 0.107 Uiso 1 4 calc R . .
O2 O 0.3032(4) -0.52062(16) -0.11275(12) 0.0848(9) Uani 1 4 d . . .
H2A H 0.3159 -0.5792 -0.1050 0.127 Uiso 1 4 calc R . .
N1 N 0.3729(3) 0.03718(15) 0.17366(11) 0.0297(5) Uani 1 4 d . . .
N2 N 0.1302(3) -0.19882(15) 0.10717(11) 0.0298(5) Uani 1 4 d . . .
N3 N 0.2220(3) 0.38602(17) 0.19335(12) 0.0420(6) Uani 1 4 d . . .
N4 N 0.2615(4) -0.47343(19) -0.05112(14) 0.0558(7) Uani 1 4 d . . .
C1 C 0.2507(4) 0.3316(2) 0.14071(16) 0.0452(8) Uani 1 4 d . . .
H1B H 0.2418 0.3562 0.0951 0.054 Uiso 1 4 calc R . .
C2 C 0.2977(4) 0.23004(18) 0.15305(14) 0.0318(7) Uani 1 4 d . . .
C3 C 0.3170(4) 0.1684(2) 0.09662(14) 0.0373(7) Uani 1 4 d . . .
H3B H 0.3045 0.1923 0.0509 0.045 Uiso 1 4 calc R . .
C4 C 0.3544(4) 0.0721(2) 0.10785(15) 0.0372(7) Uani 1 4 d . . .
H4A H 0.3673 0.0303 0.0696 0.045 Uiso 1 4 calc R . .
C5 C 0.3582(4) 0.0974(2) 0.22867(14) 0.0341(7) Uani 1 4 d . . .
H5A H 0.3748 0.0727 0.2740 0.041 Uiso 1 4 calc R . .
C6 C 0.3199(4) 0.1930(2) 0.22031(14) 0.0328(7) Uani 1 4 d . . .
H6A H 0.3087 0.2334 0.2594 0.039 Uiso 1 4 calc R . .
C7 C 0.4161(4) -0.06684(18) 0.18548(16) 0.0385(7) Uani 1 4 d . . .
H7A H 0.5245 -0.0722 0.2171 0.046 Uiso 1 4 calc R . .
H7B H 0.4483 -0.0967 0.1410 0.046 Uiso 1 4 calc R . .
C8 C 0.2524(4) -0.12134(19) 0.21672(14) 0.0386(7) Uani 1 4 d . . .
H8A H 0.2959 -0.1850 0.2322 0.046 Uiso 1 4 calc R . .
H8B H 0.2108 -0.0862 0.2580 0.046 Uiso 1 4 calc R . .
C9 C 0.0875(4) -0.13489(19) 0.16729(15) 0.0358(7) Uani 1 4 d . . .
H9A H -0.0162 -0.1627 0.1931 0.043 Uiso 1 4 calc R . .
H9B H 0.0476 -0.0717 0.1496 0.043 Uiso 1 4 calc R . .
C10 C 0.1494(4) -0.2943(2) 0.11780(15) 0.0379(7) Uani 1 4 d . . .
H10A H 0.1382 -0.3192 0.1632 0.045 Uiso 1 4 calc R . .
C11 C 0.1847(4) -0.3556(2) 0.06435(15) 0.0397(7) Uani 1 4 d . . .
H11A H 0.1992 -0.4220 0.0729 0.048 Uiso 1 4 calc R . .
C12 C 0.1993(4) -0.3197(2) -0.00326(14) 0.0360(7) Uani 1 4 d . . .
C13 C 0.1762(4) -0.22046(19) -0.01358(15) 0.0388(7) Uani 1 4 d . . .
H13A H 0.1845 -0.1939 -0.0586 0.047 Uiso 1 4 calc R . .
C14 C 0.1412(4) -0.1622(2) 0.04250(15) 0.0344(7) Uani 1 4 d . . .
H14A H 0.1247 -0.0956 0.0356 0.041 Uiso 1 4 calc R . .
C15 C 0.2411(5) -0.3821(2) -0.06206(16) 0.0551(9) Uani 1 4 d . . .
H15A H 0.2531 -0.3563 -0.1071 0.066 Uiso 1 4 calc R . .
O1S O 0.2450(3) 0.02261(14) -0.05025(10) 0.0479(5) Uani 1 4 d . . .
H2S H 0.2610 0.0793 -0.0660 0.057 Uiso 1 4 d R . .
H1S H 0.2222 -0.0133 -0.0854 0.057 Uiso 1 4 d R . .

loop_
_geom_bond_atom_site_label_1
_geom_bond_atom_site_label_2
_geom_bond_distance
_geom_bond_site_symmetry_2
_geom_bond_publ_flag
O1 N3 1.378(3) . ?
O2 N4 1.387(3) . ?
N1 C5 1.350(3) . ?
N1 C4 1.355(3) . ?
N1 C7 1.490(3) . ?
N2 C14 1.343(3) . ?
N2 C10 1.345(3) . ?
N2 C9 1.490(3) . ?
N3 C1 1.279(3) . ?
N4 C15 1.291(4) . ?
C1 C2 1.464(4) . ?
C2 C3 1.386(4) . ?
C2 C6 1.394(4) . ?
C3 C4 1.378(4) . ?
C5 C6 1.360(4) . ?
C7 C8 1.529(4) . ?
C8 C9 1.514(4) . ?
C10 C11 1.357(4) . ?
C11 C12 1.393(4) . ?
C12 C13 1.399(4) . ?
C12 C15 1.455(4) . ?
C13 C14 1.371(4) . ?

loop_
_cod_related_entry_id
_cod_related_entry_database
_cod_related_entry_code
1 ChemSpider 21122199
